data_2217260
loop_
_publ_author_name
'Feng, Yu'
'Zhao, Kai'
'Yin, Xian-Hong'
'Zhu, Jie'
'Lin, Cui-Wu'

_publ_section_title
;[3-Chloro-6-(3,5-dimethyl-1<i>H</i>-pyrazol-1-yl)picolinato](pyridine-2,6-dicarboxylato)nickel(II)
 dihydrate
;
_journal_coeditor_code RK2060
_journal_issue 1
_journal_name_full 'Acta Crystallographica Section E'
_journal_page_first m191
_journal_page_last m191
_journal_paper_doi 10.1107/S1600536807066196
_journal_volume 64
_journal_year 2008
_chemical_formula_iupac '[Ni (C11 H9 Cl N3 O2) (C7 H3 N O4)] , 2H2 O'
_chemical_formula_moiety 'C18 H12 Cl N4 Ni O6 , 2H2 O'
_chemical_formula_sum 'C18 H16 Cl N4 Ni O8'
_chemical_formula_weight 510.51
_chemical_name_systematic
;
[3-Chloro-6-(3,5-dimethyl-1<i>H</i>-pyrazol-1-yl)\
picolinato](pyridine-2,6-dicarboxylato)nickel(II) dihydrate
;
_space_group_IT_number 2
_symmetry_cell_setting triclinic
_symmetry_space_group_name_Hall '-P 1'
_symmetry_space_group_name_H-M 'P -1'
_atom_sites_solution_hydrogens geom
_atom_sites_solution_primary direct
_atom_sites_solution_secondary difmap
_audit_creation_method SHELXL97
_cell_angle_alpha 109.607(3)
_cell_angle_beta 91.782(2)
_cell_angle_gamma 101.095(2)
_cell_formula_units_Z 2
_cell_length_a 7.6267(12)
_cell_length_b 11.3464(15)
_cell_length_c 13.249(2)
_cell_measurement_reflns_used 3593
_cell_measurement_temperature 298(2)
_cell_measurement_theta_max 28.068
_cell_measurement_theta_min 2.737
_cell_volume 1054.2(3)
_computing_cell_refinement 'SAINT (Siemens, 1996)'
_computing_data_collection 'SMART (Siemens, 1996)'
_computing_data_reduction 'SAINT (Siemens, 1996)'
_computing_molecular_graphics 'SHELXTL  (Sheldrick, 1997b)'
_computing_publication_material 'SHELXTL  (Sheldrick, 1997b)'
_computing_structure_refinement 'SHELXL97 (Sheldrick, 1997a)'
_computing_structure_solution 'SHELXS97 (Sheldrick, 1997a)'
_diffrn_ambient_temperature 298(2)
_diffrn_measured_fraction_theta_full 0.980
_diffrn_measured_fraction_theta_max 0.980
_diffrn_measurement_device_type 'Bruker SMART CCD area-detector'
_diffrn_measurement_method '\f and \w'
_diffrn_radiation_monochromator graphite
_diffrn_radiation_source 'fine-focus sealed tube'
_diffrn_radiation_type MoK\a
_diffrn_radiation_wavelength 0.71073
_diffrn_reflns_av_R_equivalents 0.0152
_diffrn_reflns_av_sigmaI/netI 0.0270
_diffrn_reflns_limit_h_max 9
_diffrn_reflns_limit_h_min -9
_diffrn_reflns_limit_k_max 13
_diffrn_reflns_limit_k_min -12
_diffrn_reflns_limit_l_max 11
_diffrn_reflns_limit_l_min -15
_diffrn_reflns_number 5476
_diffrn_reflns_theta_full 25.01
_diffrn_reflns_theta_max 25.01
_diffrn_reflns_theta_min 1.95
_exptl_absorpt_coefficient_mu 1.101
_exptl_absorpt_correction_T_max 0.6430
_exptl_absorpt_correction_T_min 0.5676
_exptl_absorpt_correction_type multi-scan
_exptl_absorpt_process_details '(SADABS; Sheldrick, 1996)'
_exptl_crystal_colour red
_exptl_crystal_density_diffrn 1.608
_exptl_crystal_density_method 'not measured'
_exptl_crystal_description block
_exptl_crystal_F_000 522
_exptl_crystal_size_max 0.58
_exptl_crystal_size_mid 0.45
_exptl_crystal_size_min 0.44
_refine_diff_density_max 0.689
_refine_diff_density_min -0.419
_refine_ls_extinction_method none
_refine_ls_goodness_of_fit_ref 1.076
_refine_ls_hydrogen_treatment constr
_refine_ls_matrix_type full
_refine_ls_number_parameters 293
_refine_ls_number_reflns 3641
_refine_ls_number_restraints 0
_refine_ls_restrained_S_all 1.076
_refine_ls_R_factor_all 0.0401
_refine_ls_R_factor_gt 0.0327
_refine_ls_shift/su_max 0.001
_refine_ls_shift/su_mean 0.000
_refine_ls_structure_factor_coef Fsqd
_refine_ls_weighting_details 'calc w = 1/[\s^2^(Fo^2^)+(0.0462P)^2^+0.6077P] where P=(Fo^2^+2Fc^2^)/3'
_refine_ls_weighting_scheme calc
_refine_ls_wR_factor_gt 0.0850
_refine_ls_wR_factor_ref 0.0910
_reflns_number_gt 3129
_reflns_number_total 3641
_reflns_threshold_expression I>2\s(I)
_cod_data_source_file rk2060.cif
_cod_data_source_block I
_cod_database_code 2217260
_cod_database_fobs_code 2217260

loop_
_symmetry_equiv_pos_as_xyz
'x, y, z'
'-x, -y, -z'

loop_
_atom_site_type_symbol
_atom_site_label
_atom_site_fract_x
_atom_site_fract_y
_atom_site_fract_z
_atom_site_U_iso_or_equiv
_atom_site_adp_type
_atom_site_calc_flag
_atom_site_refinement_flags
_atom_site_occupancy
_atom_site_disorder_assembly
_atom_site_disorder_group
Ni Ni1 0.11832(4) 0.72626(3) 0.79837(3) 0.03200(12) Uani d . 1 . .
Cl Cl1 0.53279(9) 1.22449(6) 0.90615(6) 0.04192(18) Uani d . 1 . .
N N1 0.2169(2) 0.90224(17) 0.90552(15) 0.0256(4) Uani d . 1 . .
N N2 0.0633(3) 0.83056(19) 1.02607(16) 0.0305(5) Uani d . 1 . .
N N3 -0.0044(3) 0.72177(19) 0.93738(18) 0.0340(5) Uani d . 1 . .
N N4 0.0195(3) 0.55626(19) 0.68857(17) 0.0324(5) Uani d . 1 . .
O O1 0.2745(3) 0.81200(17) 0.70655(14) 0.0430(5) Uani d . 1 . .
O O2 0.4539(3) 0.99224(18) 0.71001(16) 0.0490(5) Uani d . 1 . .
O O3 -0.1242(3) 0.75292(17) 0.71801(15) 0.0429(5) Uani d . 1 . .
O O4 -0.3359(3) 0.6456(2) 0.57937(18) 0.0534(6) Uani d . 1 . .
O O5 0.3096(2) 0.62668(16) 0.81841(15) 0.0421(5) Uani d . 1 . .
O O6 0.3768(3) 0.43402(19) 0.75516(18) 0.0538(6) Uani d . 1 . .
O O7 0.6231(3) 0.8470(2) 0.56152(17) 0.0604(6) Uani d . 1 . .
H H7D 0.5680 0.8891 0.6113 0.073 Uiso d R 1 . .
H H7E 0.6330 0.7786 0.5721 0.073 Uiso d R 1 . .
O O8 0.4876(11) 0.2126(6) 0.6424(5) 0.0688(16) Uani d P 0.531(7) A 1
H H8A 0.4543 0.2808 0.6778 0.083 Uiso d PR 0.531(7) A 1
H H8B 0.4527 0.1929 0.5761 0.083 Uiso d PR 0.531(7) A 1
O O8' 0.3723(12) 0.1814(7) 0.6398(6) 0.0688(16) Uani d P 0.469(7) A 2
H H8'A 0.3732 0.2594 0.6753 0.083 Uiso d PR 0.469(7) A 2
H H8'B 0.3734 0.1723 0.5735 0.083 Uiso d PR 0.469(7) A 2
C C1 0.3524(3) 0.9265(2) 0.7521(2) 0.0330(6) Uani d . 1 . .
C C2 0.3239(3) 0.9862(2) 0.87041(19) 0.0266(5) Uani d . 1 . .
C C3 0.3961(3) 1.1083(2) 0.9421(2) 0.0279(5) Uani d . 1 . .
C C4 0.3575(3) 1.1402(2) 1.0492(2) 0.0312(5) Uani d . 1 . .
H H4 0.4062 1.2217 1.0982 0.037 Uiso calc R 1 . .
C C5 0.2487(3) 1.0525(2) 1.0825(2) 0.0322(5) Uani d . 1 . .
H H5 0.2222 1.0730 1.1536 0.039 Uiso calc R 1 . .
C C6 0.1791(3) 0.9317(2) 1.00644(19) 0.0263(5) Uani d . 1 . .
C C7 0.0512(5) 0.9129(3) 1.2297(2) 0.0551(8) Uani d . 1 . .
H H7A -0.0074 0.8794 1.2804 0.083 Uiso calc R 1 . .
H H7B 0.0150 0.9907 1.2337 0.083 Uiso calc R 1 . .
H H7C 0.1790 0.9304 1.2464 0.083 Uiso calc R 1 . .
C C8 -0.0002(3) 0.8168(3) 1.1183(2) 0.0379(6) Uani d . 1 . .
C C9 -0.1110(4) 0.6988(3) 1.0864(2) 0.0450(7) Uani d . 1 . .
H H9 -0.1753 0.6620 1.1308 0.054 Uiso calc R 1 . .
C C10 -0.1108(3) 0.6430(3) 0.9752(3) 0.0410(7) Uani d . 1 . .
C C11 -0.2136(5) 0.5145(3) 0.9029(3) 0.0621(9) Uani d . 1 . .
H H11A -0.3247 0.5233 0.8732 0.093 Uiso calc R 1 . .
H H11B -0.2381 0.4583 0.9435 0.093 Uiso calc R 1 . .
H H11C -0.1439 0.4794 0.8456 0.093 Uiso calc R 1 . .
C C12 -0.2015(4) 0.6548(3) 0.6448(2) 0.0388(6) Uani d . 1 . .
C C13 -0.1315(4) 0.5346(2) 0.6252(2) 0.0371(6) Uani d . 1 . .
C C14 -0.2037(4) 0.4148(3) 0.5500(2) 0.0472(7) Uani d . 1 . .
H H14 -0.3089 0.4001 0.5061 0.057 Uiso calc R 1 . .
C C15 -0.1136(4) 0.3176(3) 0.5424(2) 0.0507(8) Uani d . 1 . .
H H15 -0.1598 0.2354 0.4938 0.061 Uiso calc R 1 . .
C C16 0.0447(4) 0.3423(3) 0.6069(2) 0.0444(7) Uani d . 1 . .
H H16 0.1067 0.2777 0.6011 0.053 Uiso calc R 1 . .
C C17 0.1093(3) 0.4646(2) 0.6802(2) 0.0338(6) Uani d . 1 . .
C C18 0.2816(4) 0.5107(2) 0.7570(2) 0.0367(6) Uani d . 1 . .

loop_
_atom_site_aniso_label
_atom_site_aniso_U_11
_atom_site_aniso_U_22
_atom_site_aniso_U_33
_atom_site_aniso_U_12
_atom_site_aniso_U_13
_atom_site_aniso_U_23
Ni1 0.0352(2) 0.02198(18) 0.0315(2) 0.00137(13) -0.00454(13) 0.00317(13)
Cl1 0.0429(4) 0.0296(3) 0.0491(4) -0.0041(3) 0.0020(3) 0.0152(3)
N1 0.0259(10) 0.0221(9) 0.0269(10) 0.0044(8) -0.0007(8) 0.0067(8)
N2 0.0267(10) 0.0299(10) 0.0330(11) 0.0014(8) 0.0001(8) 0.0114(9)
N3 0.0297(11) 0.0275(11) 0.0424(13) 0.0007(9) -0.0021(9) 0.0127(9)
N4 0.0356(11) 0.0258(10) 0.0309(11) 0.0027(9) -0.0042(9) 0.0064(9)
O1 0.0560(12) 0.0331(10) 0.0287(10) -0.0004(9) 0.0038(8) 0.0020(8)
O2 0.0706(14) 0.0365(10) 0.0397(11) 0.0088(10) 0.0212(10) 0.0133(9)
O3 0.0491(11) 0.0340(10) 0.0396(11) 0.0115(9) -0.0080(9) 0.0045(9)
O4 0.0479(12) 0.0526(12) 0.0547(13) 0.0107(10) -0.0183(10) 0.0143(10)
O5 0.0400(10) 0.0319(10) 0.0439(11) 0.0059(8) -0.0115(8) 0.0020(8)
O6 0.0575(13) 0.0448(11) 0.0565(13) 0.0222(10) -0.0095(10) 0.0095(10)
O7 0.0828(16) 0.0639(14) 0.0482(13) 0.0434(13) 0.0183(11) 0.0208(11)
O8 0.125(5) 0.054(3) 0.0393(15) 0.038(4) 0.026(4) 0.0198(18)
O8' 0.125(5) 0.054(3) 0.0393(15) 0.038(4) 0.026(4) 0.0198(18)
C1 0.0389(14) 0.0304(13) 0.0285(13) 0.0087(11) 0.0026(11) 0.0079(11)
C2 0.0254(12) 0.0248(11) 0.0292(13) 0.0060(9) 0.0005(10) 0.0087(10)
C3 0.0242(12) 0.0236(11) 0.0349(13) 0.0034(9) -0.0018(10) 0.0102(10)
C4 0.0319(13) 0.0223(11) 0.0313(13) 0.0050(10) -0.0049(10) 0.0001(10)
C5 0.0322(13) 0.0338(13) 0.0264(13) 0.0071(11) 0.0011(10) 0.0052(10)
C6 0.0240(12) 0.0269(12) 0.0285(13) 0.0070(9) 0.0009(9) 0.0096(10)
C7 0.066(2) 0.066(2) 0.0377(17) 0.0116(17) 0.0136(15) 0.0236(15)
C8 0.0324(14) 0.0488(16) 0.0423(15) 0.0122(12) 0.0077(11) 0.0261(13)
C9 0.0386(15) 0.0526(17) 0.0578(19) 0.0116(13) 0.0130(13) 0.0357(15)
C10 0.0301(14) 0.0351(14) 0.0636(19) 0.0043(11) 0.0000(12) 0.0267(14)
C11 0.0520(19) 0.0402(17) 0.089(3) -0.0094(14) -0.0024(18) 0.0270(17)
C12 0.0379(14) 0.0392(15) 0.0368(15) 0.0067(12) -0.0032(12) 0.0117(12)
C13 0.0390(14) 0.0323(13) 0.0342(14) 0.0013(11) -0.0065(11) 0.0086(11)
C14 0.0498(17) 0.0377(15) 0.0416(16) -0.0027(13) -0.0157(13) 0.0061(12)
C15 0.065(2) 0.0276(14) 0.0418(17) -0.0026(13) -0.0135(14) -0.0016(12)
C16 0.0595(18) 0.0278(13) 0.0404(16) 0.0092(12) -0.0028(13) 0.0058(12)
C17 0.0416(14) 0.0275(12) 0.0292(13) 0.0064(11) 0.0000(11) 0.0067(10)
C18 0.0417(15) 0.0324(14) 0.0345(14) 0.0080(12) -0.0020(11) 0.0103(11)

loop_
_atom_type_symbol
_atom_type_description
_atom_type_scat_dispersion_real
_atom_type_scat_dispersion_imag
_atom_type_scat_source
C C 0.0033 0.0016 'International Tables Vol C Tables 4.2.6.8 and 6.1.1.4'
H H 0.0000 0.0000 'International Tables Vol C Tables 4.2.6.8 and 6.1.1.4'
N N 0.0061 0.0033 'International Tables Vol C Tables 4.2.6.8 and 6.1.1.4'
O O 0.0106 0.0060 'International Tables Vol C Tables 4.2.6.8 and 6.1.1.4'
Ni Ni 0.3393 1.1124 'International Tables Vol C Tables 4.2.6.8 and 6.1.1.4'
Cl Cl 0.1484 0.1585 'International Tables Vol C Tables 4.2.6.8 and 6.1.1.4'

loop_
_geom_angle_atom_site_label_1
_geom_angle_atom_site_label_2
_geom_angle_atom_site_label_3
_geom_angle
N4 Ni1 N1 177.69(8)
N4 Ni1 O1 99.98(8)
N1 Ni1 O1 78.32(7)
N4 Ni1 O5 79.21(8)
N1 Ni1 O5 102.38(7)
O1 Ni1 O5 92.69(8)
N4 Ni1 N3 104.83(9)
N1 Ni1 N3 76.78(8)
O1 Ni1 N3 154.97(8)
O5 Ni1 N3 95.02(8)
N4 Ni1 O3 75.95(8)
N1 Ni1 O3 102.36(7)
O1 Ni1 O3 88.72(8)
O5 Ni1 O3 154.99(7)
N3 Ni1 O3 94.14(8)
C6 N1 C2 122.4(2)
C6 N1 Ni1 120.33(15)
C2 N1 Ni1 117.26(16)
C8 N2 N3 110.9(2)
C8 N2 C6 132.7(2)
N3 N2 C6 116.48(19)
C10 N3 N2 105.3(2)
C10 N3 Ni1 141.53(19)
N2 N3 Ni1 112.36(14)
C17 N4 C13 121.4(2)
C17 N4 Ni1 117.36(17)
C13 N4 Ni1 121.21(17)
C1 O1 Ni1 116.72(16)
C12 O3 Ni1 112.55(17)
C18 O5 Ni1 115.55(16)
H7D O7 H7E 108.5
H8A O8 H8B 108.4
H8A O8 H8'A 32.4
H8B O8 H8'A 96.6
H8A O8 H8'B 98.1
H8B O8 H8'B 30.6
H8'A O8 H8'B 74.4
H8A O8' H8B 77.5
H8A O8' H8'A 33.1
H8B O8' H8'A 100.0
H8A O8' H8'B 100.6
H8B O8' H8'B 33.4
H8'A O8' H8'B 108.4
O2 C1 O1 125.5(2)
O2 C1 C2 118.7(2)
O1 C1 C2 115.8(2)
N1 C2 C3 119.1(2)
N1 C2 C1 111.90(19)
C3 C2 C1 129.0(2)
C2 C3 C4 119.0(2)
C2 C3 Cl1 123.27(19)
C4 C3 Cl1 117.74(18)
C5 C4 C3 120.5(2)
C5 C4 H4 119.7
C3 C4 H4 119.7
C4 C5 C6 117.8(2)
C4 C5 H5 121.1
C6 C5 H5 121.1
N1 C6 C5 121.2(2)
N1 C6 N2 113.3(2)
C5 C6 N2 125.4(2)
C8 C7 H7A 109.5
C8 C7 H7B 109.5
H7A C7 H7B 109.5
C8 C7 H7C 109.5
H7A C7 H7C 109.5
H7B C7 H7C 109.5
C9 C8 N2 105.7(2)
C9 C8 C7 128.8(3)
N2 C8 C7 125.5(2)
C8 C9 C10 107.7(2)
C8 C9 H9 126.2
C10 C9 H9 126.2
N3 C10 C9 110.4(2)
N3 C10 C11 121.8(3)
C9 C10 C11 127.8(3)
C10 C11 H11A 109.5
C10 C11 H11B 109.5
H11A C11 H11B 109.5
C10 C11 H11C 109.5
H11A C11 H11C 109.5
H11B C11 H11C 109.5
O3 C12 O4 125.8(3)
O3 C12 C13 118.5(2)
O4 C12 C13 115.6(2)
N4 C13 C14 121.4(2)
N4 C13 C12 111.6(2)
C14 C13 C12 127.0(2)
C13 C14 C15 117.6(3)
C13 C14 H14 121.2
C15 C14 H14 121.2
C16 C15 C14 120.2(2)
C16 C15 H15 119.9
C14 C15 H15 119.9
C15 C16 C17 119.0(3)
C15 C16 H16 120.5
C17 C16 H16 120.5
N4 C17 C16 120.3(2)
N4 C17 C18 113.0(2)
C16 C17 C18 126.7(2)
O6 C18 O5 126.6(2)
O6 C18 C17 118.6(2)
O5 C18 C17 114.8(2)

loop_
_geom_bond_atom_site_label_1
_geom_bond_atom_site_label_2
_geom_bond_distance
Ni1 N4 1.973(2)
Ni1 N1 2.0052(19)
Ni1 O1 2.0699(19)
Ni1 O5 2.0702(18)
Ni1 N3 2.103(2)
Ni1 O3 2.2263(18)
Cl1 C3 1.725(2)
N1 C6 1.321(3)
N1 C2 1.346(3)
N2 C8 1.373(3)
N2 N3 1.384(3)
N2 C6 1.410(3)
N3 C10 1.325(3)
N4 C17 1.329(3)
N4 C13 1.336(3)
O1 C1 1.248(3)
O2 C1 1.245(3)
O3 C12 1.231(3)
O4 C12 1.286(3)
O5 C18 1.266(3)
O6 C18 1.231(3)
O7 H7D 0.8500
O7 H7E 0.8500
O8 H8A 0.8500
O8 H8B 0.8500
O8 H8'A 1.1315
O8 H8'B 1.1478
O8' H8A 1.1152
O8' H8B 1.0864
O8' H8'A 0.8500
O8' H8'B 0.8500
C1 C2 1.526(3)
C2 C3 1.384(3)
C3 C4 1.398(4)
C4 C5 1.369(4)
C4 H4 0.9300
C5 C6 1.392(3)
C5 H5 0.9300
C7 C8 1.497(4)
C7 H7A 0.9600
C7 H7B 0.9600
C7 H7C 0.9600
C8 C9 1.359(4)
C9 C10 1.395(4)
C9 H9 0.9300
C10 C11 1.494(4)
C11 H11A 0.9600
C11 H11B 0.9600
C11 H11C 0.9600
C12 C13 1.506(4)
C13 C14 1.382(4)
C14 C15 1.386(4)
C14 H14 0.9300
C15 C16 1.382(4)
C15 H15 0.9300
C16 C17 1.384(4)
C16 H16 0.9300
C17 C18 1.527(4)

loop_
_geom_hbond_atom_site_label_D
_geom_hbond_atom_site_label_H
_geom_hbond_atom_site_label_A
_geom_hbond_site_symmetry_A
_geom_hbond_distance_DH
_geom_hbond_distance_HA
_geom_hbond_distance_DA
_geom_hbond_angle_DHA
O7 H7D O2 . 0.85 1.81 2.655(3) 173.5
O7 H7E O4 1_655 0.85 1.61 2.452(3) 173.2
O8 H8A O6 . 0.85 1.91 2.763(6) 179.0
O8 H8B O7 2_666 0.85 1.77 2.623(7) 179.1
O8' H8'A O6 . 0.85 1.90 2.751(7) 179.6
O8' H8'B O7 2_666 0.85 1.73 2.580(7) 179.5

loop_
_geom_torsion_atom_site_label_1
_geom_torsion_atom_site_label_2
_geom_torsion_atom_site_label_3
_geom_torsion_atom_site_label_4
_geom_torsion
O1 Ni1 N1 C6 -177.34(18)
O5 Ni1 N1 C6 -87.12(18)
N3 Ni1 N1 C6 5.20(17)
O3 Ni1 N1 C6 96.60(17)
O1 Ni1 N1 C2 1.49(16)
O5 Ni1 N1 C2 91.70(17)
N3 Ni1 N1 C2 -175.97(18)
O3 Ni1 N1 C2 -84.57(17)
C8 N2 N3 C10 0.9(3)
C6 N2 N3 C10 -178.7(2)
C8 N2 N3 Ni1 -171.27(16)
C6 N2 N3 Ni1 9.1(2)
N4 Ni1 N3 C10 6.4(3)
N1 Ni1 N3 C10 -175.3(3)
O1 Ni1 N3 C10 178.8(2)
O5 Ni1 N3 C10 -73.8(3)
O3 Ni1 N3 C10 83.0(3)
N4 Ni1 N3 N2 174.29(15)
N1 Ni1 N3 N2 -7.43(15)
O1 Ni1 N3 N2 -13.3(3)
O5 Ni1 N3 N2 94.14(15)
O3 Ni1 N3 N2 -109.16(15)
O1 Ni1 N4 C17 92.1(2)
O5 Ni1 N4 C17 1.28(19)
N3 Ni1 N4 C17 -91.1(2)
O3 Ni1 N4 C17 178.3(2)
O1 Ni1 N4 C13 -87.7(2)
O5 Ni1 N4 C13 -178.6(2)
N3 Ni1 N4 C13 89.0(2)
O3 Ni1 N4 C13 -1.6(2)
N4 Ni1 O1 C1 176.92(19)
N1 Ni1 O1 C1 -1.47(19)
O5 Ni1 O1 C1 -103.56(19)
N3 Ni1 O1 C1 4.4(3)
O3 Ni1 O1 C1 101.42(19)
N4 Ni1 O3 C12 -1.21(19)
N1 Ni1 O3 C12 177.16(19)
O1 Ni1 O3 C12 99.4(2)
O5 Ni1 O3 C12 5.8(3)
N3 Ni1 O3 C12 -105.5(2)
N4 Ni1 O5 C18 -0.09(19)
N1 Ni1 O5 C18 -178.38(19)
O1 Ni1 O5 C18 -99.8(2)
N3 Ni1 O5 C18 104.1(2)
O3 Ni1 O5 C18 -7.0(3)
Ni1 O1 C1 O2 178.6(2)
Ni1 O1 C1 C2 1.2(3)
C6 N1 C2 C3 -0.6(3)
Ni1 N1 C2 C3 -179.41(16)
C6 N1 C2 C1 177.5(2)
Ni1 N1 C2 C1 -1.3(2)
O2 C1 C2 N1 -177.6(2)
O1 C1 C2 N1 0.0(3)
O2 C1 C2 C3 0.3(4)
O1 C1 C2 C3 177.9(2)
N1 C2 C3 C4 0.9(3)
C1 C2 C3 C4 -176.9(2)
N1 C2 C3 Cl1 -179.25(17)
C1 C2 C3 Cl1 3.0(3)
C2 C3 C4 C5 -0.6(3)
Cl1 C3 C4 C5 179.48(18)
C3 C4 C5 C6 0.1(4)
C2 N1 C6 C5 0.1(3)
Ni1 N1 C6 C5 178.85(17)
C2 N1 C6 N2 179.42(19)
Ni1 N1 C6 N2 -1.8(3)
C4 C5 C6 N1 0.2(3)
C4 C5 C6 N2 -179.1(2)
C8 N2 C6 N1 175.4(2)
N3 N2 C6 N1 -5.2(3)
C8 N2 C6 C5 -5.3(4)
N3 N2 C6 C5 174.1(2)
N3 N2 C8 C9 -0.9(3)
C6 N2 C8 C9 178.6(2)
N3 N2 C8 C7 177.1(3)
C6 N2 C8 C7 -3.4(4)
N2 C8 C9 C10 0.6(3)
C7 C8 C9 C10 -177.4(3)
N2 N3 C10 C9 -0.6(3)
Ni1 N3 C10 C9 167.8(2)
N2 N3 C10 C11 178.6(2)
Ni1 N3 C10 C11 -13.0(4)
C8 C9 C10 N3 0.0(3)
C8 C9 C10 C11 -179.1(3)
Ni1 O3 C12 O4 -174.0(2)
Ni1 O3 C12 C13 3.5(3)
C17 N4 C13 C14 1.8(4)
Ni1 N4 C13 C14 -178.3(2)
C17 N4 C13 C12 -176.2(2)
Ni1 N4 C13 C12 3.7(3)
O3 C12 C13 N4 -4.7(4)
O4 C12 C13 N4 173.0(2)
O3 C12 C13 C14 177.4(3)
O4 C12 C13 C14 -4.9(4)
N4 C13 C14 C15 -0.1(5)
C12 C13 C14 C15 177.6(3)
C13 C14 C15 C16 -1.4(5)
C14 C15 C16 C17 1.3(5)
C13 N4 C17 C16 -1.9(4)
Ni1 N4 C17 C16 178.2(2)
C13 N4 C17 C18 177.8(2)
Ni1 N4 C17 C18 -2.1(3)
C15 C16 C17 N4 0.4(4)
C15 C16 C17 C18 -179.3(3)
Ni1 O5 C18 O6 -179.8(2)
Ni1 O5 C18 C17 -0.9(3)
N4 C17 C18 O6 -179.1(2)
C16 C17 C18 O6 0.6(4)
N4 C17 C18 O5 2.0(3)
C16 C17 C18 O5 -178.3(3)
